data_4104218
loop_
_publ_author_name
'Roc\'io Arteaga-M\"uller'
'Hayato Tsurugi'
'Teruhiko Saito'
'Masao Yanagawa'
'Seiji Oda'
'Kazushi Mashima'

_publ_section_title
;
 New Tantalum Ligand-Free Catalyst System for Highly Selective
 Trimerization of Ethylene Affording 1-Hexene: New Evidence of a
 Metallacycle Mechanism
;
_journal_name_full 'Journal of the American Chemical Society'
_journal_page_first 5370
_journal_page_last 5371
_journal_paper_doi 10.1021/ja8100837
_journal_volume 131
_journal_year 2009
_chemical_formula_moiety 'C10 H20 Cl3 Nb O2'
_chemical_formula_sum 'C10 H20 Cl3 Nb O2'
_chemical_formula_weight 371.52
_chemical_name_common Nb-complex
_chemical_name_systematic
; 
 ? 
;
_space_group_IT_number 2
_symmetry_cell_setting triclinic
_symmetry_Int_Tables_number 2
_symmetry_space_group_name_Hall '-P 1'
_symmetry_space_group_name_H-M 'P -1'
_atom_sites_solution_hydrogens geom
_atom_sites_solution_primary direct
_atom_sites_solution_secondary difmap
_audit_creation_method SHELXL-97
_cell_angle_alpha 79.058(3)
_cell_angle_beta 78.262(2)
_cell_angle_gamma 71.287(3)
_cell_formula_units_Z 2
_cell_length_a 6.9774(5)
_cell_length_b 7.2895(6)
_cell_length_c 15.4878(11)
_cell_measurement_reflns_used 11488
_cell_measurement_temperature 123(1)
_cell_measurement_theta_max 27.5
_cell_measurement_theta_min 3.1
_cell_volume 723.87(10)
_computing_cell_refinement PROCESS-AUTO
_computing_data_collection PROCESS-AUTO
_computing_data_reduction 'teXsan Ver. 2.0'
_computing_molecular_graphics ORTEP-3
_computing_publication_material 'teXsan Ver. 2.0'
_computing_structure_refinement SHELXL97
_computing_structure_solution SIR92
_diffrn_ambient_temperature 123(1)
_diffrn_detector_area_resol_mean 10.00
_diffrn_measured_fraction_theta_full 0.996
_diffrn_measured_fraction_theta_max 0.996
_diffrn_measurement_device_type 'Rigaku RAXIS-RAPID Imaging Plate'
_diffrn_measurement_method \w
_diffrn_radiation_monochromator graphite
_diffrn_radiation_source 'fine-focus sealed tube'
_diffrn_radiation_type MoK\a
_diffrn_radiation_wavelength 0.71075
_diffrn_reflns_av_R_equivalents 0.0378
_diffrn_reflns_av_sigmaI/netI 0.0272
_diffrn_reflns_limit_h_max 9
_diffrn_reflns_limit_h_min -9
_diffrn_reflns_limit_k_max 8
_diffrn_reflns_limit_k_min -9
_diffrn_reflns_limit_l_max 20
_diffrn_reflns_limit_l_min -20
_diffrn_reflns_number 13618
_diffrn_reflns_theta_full 27.48
_diffrn_reflns_theta_max 27.48
_diffrn_reflns_theta_min 3.10
_exptl_absorpt_coefficient_mu 1.369
_exptl_absorpt_correction_T_max 0.934
_exptl_absorpt_correction_T_min 0.585
_exptl_absorpt_correction_type multi-scan
_exptl_absorpt_process_details '(Higashi, 1995)'
_exptl_crystal_colour orange
_exptl_crystal_density_diffrn 1.705
_exptl_crystal_density_method 'not measured'
_exptl_crystal_description platelet
_exptl_crystal_F_000 376
_exptl_crystal_size_max 0.400
_exptl_crystal_size_mid 0.100
_exptl_crystal_size_min 0.050
_refine_diff_density_max 0.513
_refine_diff_density_min -0.611
_refine_diff_density_rms 0.100
_refine_ls_extinction_method none
_refine_ls_goodness_of_fit_ref 1.166
_refine_ls_hydrogen_treatment constr
_refine_ls_matrix_type full
_refine_ls_number_parameters 145
_refine_ls_number_reflns 3299
_refine_ls_number_restraints 0
_refine_ls_restrained_S_all 1.166
_refine_ls_R_factor_all 0.0242
_refine_ls_R_factor_gt 0.0210
_refine_ls_shift/su_max 0.000
_refine_ls_shift/su_mean 0.000
_refine_ls_structure_factor_coef Fsqd
_refine_ls_weighting_details 'calc w=1/[\s^2^(Fo^2^)+(0.0283P)^2^+0.5037P] where P=(Fo^2^+2Fc^2^)/3'
_refine_ls_weighting_scheme calc
_refine_ls_wR_factor_gt 0.0504
_refine_ls_wR_factor_ref 0.0632
_reflns_number_gt 3067
_reflns_number_total 3299
_reflns_threshold_expression >2sigma(I)
_cod_data_source_file ja8100837_si_001.cif
_cod_data_source_block Nb
_cod_original_cell_volume 723.87(9)
_cod_original_sg_symbol_H-M 'P -1         '
_cod_database_code 4104218

loop_
_symmetry_equiv_pos_as_xyz
'x, y, z'
'-x, -y, -z'

loop_
_atom_site_label
_atom_site_type_symbol
_atom_site_fract_x
_atom_site_fract_y
_atom_site_fract_z
_atom_site_U_iso_or_equiv
_atom_site_adp_type
_atom_site_occupancy
_atom_site_symmetry_multiplicity
_atom_site_calc_flag
Nb Nb 0.51194(3) 0.21568(3) 0.212538(11) 0.01201(7) Uani 1 1 d
Cl1 Cl 0.18079(8) 0.37733(8) 0.28889(3) 0.02027(12) Uani 1 1 d
Cl2 Cl 0.63623(8) 0.49509(7) 0.17382(3) 0.01896(11) Uani 1 1 d
Cl3 Cl 0.78147(8) 0.04131(7) 0.10605(3) 0.01688(11) Uani 1 1 d
O1 O 0.3332(2) 0.3328(2) 0.09128(10) 0.0167(3) Uani 1 1 d
O2 O 0.3617(2) -0.0037(2) 0.20338(9) 0.0158(3) Uani 1 1 d
C1 C 0.6167(3) 0.1858(3) 0.33088(14) 0.0168(4) Uani 1 1 d
C2 C 0.6510(3) 0.0120(3) 0.31080(14) 0.0147(4) Uani 1 1 d
C3 C 0.7393(4) -0.2015(3) 0.33318(15) 0.0212(5) Uani 1 1 d
C4 C 0.6335(4) 0.3111(3) 0.39240(15) 0.0220(5) Uani 1 1 d
C5 C 0.8299(4) -0.2671(3) 0.41957(16) 0.0225(5) Uani 1 1 d
C6 C 0.7327(4) 0.2050(4) 0.47401(16) 0.0283(5) Uani 1 1 d
C7 C 0.2278(4) -0.0821(3) 0.27461(15) 0.0218(5) Uani 1 1 d
C8 C 0.3084(3) 0.0100(3) 0.11571(14) 0.0174(4) Uani 1 1 d
C9 C 0.2013(3) 0.2193(3) 0.08549(15) 0.0180(4) Uani 1 1 d
C10 C 0.2373(4) 0.5390(3) 0.06557(15) 0.0216(5) Uani 1 1 d
H1 H 0.6323 -0.2642 0.3373 0.027 Uiso 1 1 d
H2 H 0.8498 -0.2482 0.2844 0.027 Uiso 1 1 d
H3 H 0.7133 0.3982 0.3583 0.028 Uiso 1 1 d
H4 H 0.4942 0.3922 0.4130 0.028 Uiso 1 1 d
H5 H 0.7218 -0.2212 0.4685 0.028 Uiso 1 1 d
H6 H 0.8821 -0.4087 0.4285 0.028 Uiso 1 1 d
H7 H 0.9403 -0.2089 0.4152 0.028 Uiso 1 1 d
H8 H 0.6555 0.1181 0.5095 0.033 Uiso 1 1 d
H9 H 0.8744 0.1261 0.4550 0.033 Uiso 1 1 d
H10 H 0.7365 0.2995 0.5107 0.033 Uiso 1 1 d
H11 H 0.0876 0.0027 0.2751 0.027 Uiso 1 1 d
H12 H 0.2368 -0.2136 0.2659 0.027 Uiso 1 1 d
H13 H 0.2725 -0.0869 0.3317 0.027 Uiso 1 1 d
H14 H 0.4334 -0.0354 0.0736 0.021 Uiso 1 1 d
H15 H 0.2182 -0.0705 0.1189 0.021 Uiso 1 1 d
H16 H 0.0690 0.2638 0.1243 0.022 Uiso 1 1 d
H17 H 0.1761 0.2359 0.0241 0.022 Uiso 1 1 d
H18 H 0.3307 0.6123 0.0707 0.026 Uiso 1 1 d
H19 H 0.2119 0.5604 0.0048 0.026 Uiso 1 1 d
H20 H 0.1094 0.5820 0.1061 0.026 Uiso 1 1 d

loop_
_atom_site_aniso_label
_atom_site_aniso_U_11
_atom_site_aniso_U_22
_atom_site_aniso_U_33
_atom_site_aniso_U_23
_atom_site_aniso_U_13
_atom_site_aniso_U_12
Nb 0.01207(10) 0.01165(10) 0.01330(10) -0.00130(7) -0.00287(7) -0.00451(7)
Cl1 0.0157(2) 0.0209(3) 0.0219(3) -0.0060(2) -0.0001(2) -0.0022(2)
Cl2 0.0222(3) 0.0157(2) 0.0221(2) -0.00157(19) -0.0043(2) -0.0098(2)
Cl3 0.0140(2) 0.0186(2) 0.0189(2) -0.00578(19) -0.00039(18) -0.0054(2)
O1 0.0179(7) 0.0148(7) 0.0187(7) 0.0003(6) -0.0070(6) -0.0055(6)
O2 0.0159(7) 0.0191(8) 0.0150(7) -0.0014(6) -0.0030(6) -0.0090(6)
C1 0.0148(10) 0.0189(10) 0.0168(9) -0.0016(8) -0.0033(8) -0.0051(8)
C2 0.0129(9) 0.0147(10) 0.0169(9) 0.0007(8) -0.0035(8) -0.0055(8)
C3 0.0233(11) 0.0162(11) 0.0258(11) -0.0032(9) -0.0099(9) -0.0041(9)
C4 0.0311(12) 0.0175(10) 0.0206(11) -0.0031(8) -0.0091(9) -0.0077(10)
C5 0.0263(12) 0.0159(10) 0.0246(11) 0.0029(8) -0.0075(9) -0.0060(9)
C6 0.0368(14) 0.0291(13) 0.0222(11) -0.0075(10) -0.0129(10) -0.0067(11)
C7 0.0220(11) 0.0233(11) 0.0221(11) 0.0007(9) 0.0017(9) -0.0146(10)
C8 0.0180(10) 0.0197(10) 0.0178(10) -0.0057(8) -0.0054(8) -0.0067(9)
C9 0.0179(10) 0.0187(10) 0.0219(10) -0.0016(8) -0.0084(8) -0.0087(9)
C10 0.0253(12) 0.0140(10) 0.0248(11) 0.0028(8) -0.0095(9) -0.0044(9)

loop_
_atom_type_symbol
_atom_type_description
_atom_type_scat_dispersion_real
_atom_type_scat_dispersion_imag
_atom_type_scat_source
C C 0.0033 0.0016 'International Tables Vol C Tables 4.2.6.8 and 6.1.1.4'
H H 0.0000 0.0000 'International Tables Vol C Tables 4.2.6.8 and 6.1.1.4'
Cl Cl 0.1484 0.1585 'International Tables Vol C Tables 4.2.6.8 and 6.1.1.4'
O O 0.0106 0.0060 'International Tables Vol C Tables 4.2.6.8 and 6.1.1.4'
Nb Nb -2.0727 0.6215 'International Tables Vol C Tables 4.2.6.8 and 6.1.1.4'

loop_
_geom_angle_atom_site_label_1
_geom_angle_atom_site_label_2
_geom_angle_atom_site_label_3
_geom_angle
C1 Nb C2 36.66(8)
C1 Nb O2 115.25(7)
C2 Nb O2 85.39(7)
C1 Nb O1 163.81(7)
C2 Nb O1 157.05(7)
O2 Nb O1 72.63(5)
C1 Nb Cl2 84.45(6)
C2 Nb Cl2 113.42(6)
O2 Nb Cl2 160.24(4)
O1 Nb Cl2 87.92(4)
C1 Nb Cl1 86.12(6)
C2 Nb Cl1 103.93(6)
O2 Nb Cl1 83.72(4)
O1 Nb Cl1 80.63(4)
Cl2 Nb Cl1 96.80(2)
C1 Nb Cl3 110.17(6)
C2 Nb Cl3 86.97(6)
O2 Nb Cl3 83.69(4)
O1 Nb Cl3 84.16(4)
Cl2 Nb Cl3 91.058(19)
Cl1 Nb Cl3 162.59(2)
C9 O1 C10 110.50(16)
C9 O1 Nb 113.42(12)
C10 O1 Nb 122.80(12)
C7 O2 C8 113.08(16)
C7 O2 Nb 125.87(12)
C8 O2 Nb 113.57(12)
C2 C1 C4 148.8(2)
C2 C1 Nb 72.16(13)
C4 C1 Nb 139.01(16)
C1 C2 C3 148.0(2)
C1 C2 Nb 71.18(13)
C3 C2 Nb 140.74(15)
C2 C3 C5 115.52(18)
C1 C4 C6 116.2(2)
O2 C8 C9 108.71(16)
O1 C9 C8 107.07(16)

loop_
_geom_bond_atom_site_label_1
_geom_bond_atom_site_label_2
_geom_bond_distance
Nb C1 2.057(2)
Nb C2 2.069(2)
Nb O2 2.2138(14)
Nb O1 2.3393(14)
Nb Cl2 2.3913(6)
Nb Cl1 2.4074(6)
Nb Cl3 2.4233(5)
O1 C9 1.446(2)
O1 C10 1.450(3)
O2 C7 1.449(3)
O2 C8 1.457(2)
C1 C2 1.298(3)
C1 C4 1.483(3)
C2 C3 1.480(3)
C3 C5 1.525(3)
C4 C6 1.522(3)
C8 C9 1.498(3)

loop_
_geom_torsion_atom_site_label_1
_geom_torsion_atom_site_label_2
_geom_torsion_atom_site_label_3
_geom_torsion_atom_site_label_4
_geom_torsion
C1 Nb O1 C9 -112.6(3)
C2 Nb O1 C9 26.5(2)
O2 Nb O1 C9 9.15(13)
Cl2 Nb O1 C9 -174.38(13)
Cl1 Nb O1 C9 -77.14(13)
Cl3 Nb O1 C9 94.34(13)
C1 Nb O1 C10 24.6(3)
C2 Nb O1 C10 163.68(19)
O2 Nb O1 C10 146.31(16)
Cl2 Nb O1 C10 -37.22(15)
Cl1 Nb O1 C10 60.02(15)
Cl3 Nb O1 C10 -128.50(15)
C1 Nb O2 C7 38.40(18)
C2 Nb O2 C7 60.30(17)
O1 Nb O2 C7 -126.41(17)
Cl2 Nb O2 C7 -136.90(15)
Cl1 Nb O2 C7 -44.29(15)
Cl3 Nb O2 C7 147.76(16)
C1 Nb O2 C8 -174.12(13)
C2 Nb O2 C8 -152.22(14)
O1 Nb O2 C8 21.07(12)
Cl2 Nb O2 C8 10.6(2)
Cl1 Nb O2 C8 103.19(13)
Cl3 Nb O2 C8 -64.77(12)
O2 Nb C1 C2 38.51(15)
O1 Nb C1 C2 154.7(2)
Cl2 Nb C1 C2 -143.08(13)
Cl1 Nb C1 C2 119.69(13)
Cl3 Nb C1 C2 -54.00(13)
C2 Nb C1 C4 178.8(3)
O2 Nb C1 C4 -142.7(2)
O1 Nb C1 C4 -26.5(4)
Cl2 Nb C1 C4 35.7(2)
Cl1 Nb C1 C4 -61.5(2)
Cl3 Nb C1 C4 124.8(2)
C4 C1 C2 C3 -2.0(7)
Nb C1 C2 C3 176.5(4)
C4 C1 C2 Nb -178.5(4)
O2 Nb C2 C1 -145.60(13)
O1 Nb C2 C1 -162.21(16)
Cl2 Nb C2 C1 40.66(14)
Cl1 Nb C2 C1 -63.25(13)
Cl3 Nb C2 C1 130.50(13)
C1 Nb C2 C3 -177.1(3)
O2 Nb C2 C3 37.3(2)
O1 Nb C2 C3 20.7(4)
Cl2 Nb C2 C3 -136.4(2)
Cl1 Nb C2 C3 119.7(2)
Cl3 Nb C2 C3 -46.6(2)
C1 C2 C3 C5 3.5(5)
Nb C2 C3 C5 178.26(18)
C2 C1 C4 C6 -1.2(5)
Nb C1 C4 C6 -178.96(19)
C7 O2 C8 C9 103.6(2)
Nb O2 C8 C9 -48.10(19)
C10 O1 C9 C8 -178.27(17)
Nb O1 C9 C8 -35.87(19)
O2 C8 C9 O1 54.0(2)
